data_1517263
loop_
_publ_author_name
'Seo, Daniel M.'
'Boyle, Paul D.'
'Allen, Joshua L.'
'Han, Sang-Don'
'J\'onsson, Erlendur'
'Johansson, Patrik'
'Henderson, Wesley A.'

_publ_section_title
;
 Solvate Structures and Computational/Spectroscopic Characterization of
 LiBF4Electrolytes
;
_journal_issue 32
_journal_name_full 'The Journal of Physical Chemistry C'
_journal_page_first 18377
_journal_paper_doi 10.1021/jp5046782
_journal_volume 118
_journal_year 2014
_chemical_formula_sum 'C18 H50 B2 F8 N6'
_chemical_formula_weight 524.26
_chemical_name_systematic (TMEDA)3/2:HBF4
_space_group_IT_number 14
_symmetry_cell_setting monoclinic
_symmetry_space_group_name_Hall '-P 2ybc'
_symmetry_space_group_name_H-M 'P 1 21/c 1'
_atom_sites_solution_hydrogens geom
_atom_sites_solution_primary direct
_atom_sites_solution_secondary difmap
_audit_creation_method SHELXL-97
_cell_angle_alpha 90.00
_cell_angle_beta 102.202(10)
_cell_angle_gamma 90.00
_cell_formula_units_Z 4
_cell_length_a 16.092(8)
_cell_length_b 12.116(5)
_cell_length_c 14.483(5)
_cell_measurement_reflns_used 9863
_cell_measurement_temperature 110
_cell_measurement_theta_max 33.16
_cell_measurement_theta_min 2.41
_cell_volume 2760(2)
_computing_cell_refinement SAINT
_computing_data_collection Apex2
_computing_data_reduction SAINT
_computing_molecular_graphics NRCVAX
_computing_publication_material cif2tables.py
_computing_structure_refinement XL
_computing_structure_solution SIR92
_diffrn_ambient_temperature 110
_diffrn_measured_fraction_theta_full 0.993
_diffrn_measured_fraction_theta_max 0.937
_diffrn_measurement_device_type 'Bruker-Nonius Kappa Axis X8 Apex2'
_diffrn_measurement_method 'omega and phi scans'
_diffrn_radiation_monochromator graphite
_diffrn_radiation_source 'fine-focus sealed tube'
_diffrn_radiation_type MoK\a
_diffrn_radiation_wavelength 0.71073
_diffrn_reflns_av_R_equivalents 0.0401
_diffrn_reflns_av_sigmaI/netI 0.0380
_diffrn_reflns_limit_h_max 26
_diffrn_reflns_limit_h_min -26
_diffrn_reflns_limit_k_max 20
_diffrn_reflns_limit_k_min -19
_diffrn_reflns_limit_l_max 22
_diffrn_reflns_limit_l_min -23
_diffrn_reflns_number 101345
_diffrn_reflns_theta_full 34.97
_diffrn_reflns_theta_max 36.43
_diffrn_reflns_theta_min 2.12
_exptl_absorpt_coefficient_mu 0.113
_exptl_absorpt_correction_T_max 0.9842
_exptl_absorpt_correction_T_min 0.9520
_exptl_absorpt_correction_type multi-scan
_exptl_absorpt_process_details SADABS
_exptl_crystal_colour colourless
_exptl_crystal_density_diffrn 1.262
_exptl_crystal_density_method 'not measured'
_exptl_crystal_description prism
_exptl_crystal_F_000 1128
_exptl_crystal_size_max 0.44
_exptl_crystal_size_mid 0.24
_exptl_crystal_size_min 0.14
_refine_diff_density_max 0.743
_refine_diff_density_min -0.479
_refine_diff_density_rms 0.053
_refine_ls_extinction_method none
_refine_ls_goodness_of_fit_ref 1.026
_refine_ls_hydrogen_treatment refall
_refine_ls_matrix_type full
_refine_ls_number_parameters 535
_refine_ls_number_reflns 12646
_refine_ls_number_restraints 0
_refine_ls_restrained_S_all 1.026
_refine_ls_R_factor_all 0.0975
_refine_ls_R_factor_gt 0.0519
_refine_ls_shift/su_max 0.001
_refine_ls_shift/su_mean 0.000
_refine_ls_structure_factor_coef Fsqd
_refine_ls_weighting_details 'calc w=1/[\s^2^(Fo^2^)+(0.0584P)^2^+0.8109P] where P=(Fo^2^+2Fc^2^)/3'
_refine_ls_weighting_scheme calc
_refine_ls_wR_factor_gt 0.1237
_refine_ls_wR_factor_ref 0.1471
_reflns_number_gt 7973
_reflns_number_total 12646
_reflns_threshold_expression >2sigma(I)
_cod_data_source_file jp5046782_si_002.cif
_cod_data_source_block (TMEDA)3/2:HBF4
_cod_depositor_comments 'Adding full bibliography for 1517256--1517264.cif.'
_cod_original_sg_symbol_H-M 'P 21/c'
_cod_database_code 1517263

loop_
_symmetry_equiv_pos_as_xyz
'x, y, z'
'-x, y+1/2, -z+1/2'
'-x, -y, -z'
'x, -y-1/2, z-1/2'

loop_
_atom_site_label
_atom_site_type_symbol
_atom_site_fract_x
_atom_site_fract_y
_atom_site_fract_z
_atom_site_U_iso_or_equiv
_atom_site_adp_type
_atom_site_occupancy
_atom_site_symmetry_multiplicity
_atom_site_calc_flag
_atom_site_refinement_flags
_atom_site_disorder_assembly
_atom_site_disorder_group
N1 N 0.90516(5) 0.38064(7) 0.62204(5) 0.01539(14) Uani 1 1 d . . .
H1N H 0.8891(9) 0.3948(12) 0.6803(10) 0.032(4) Uiso 1 1 d . . .
N2 N 0.79751(5) 0.20370(7) 0.68678(6) 0.01707(15) Uani 1 1 d . . .
C1 C 0.98922(7) 0.43608(9) 0.62835(8) 0.02130(19) Uani 1 1 d . . .
H1A H 1.0096(9) 0.4186(12) 0.5734(10) 0.027(4) Uiso 1 1 d . . .
H1B H 1.0279(9) 0.4109(12) 0.6839(10) 0.024(3) Uiso 1 1 d . . .
H1C H 0.9803(9) 0.5147(13) 0.6306(10) 0.025(3) Uiso 1 1 d . . .
C2 C 0.84130(7) 0.42885(10) 0.54273(7) 0.0234(2) Uani 1 1 d . . .
H2A H 0.8376(9) 0.5056(13) 0.5529(10) 0.029(4) Uiso 1 1 d . . .
H2B H 0.7887(10) 0.3964(12) 0.5392(10) 0.029(4) Uiso 1 1 d . . .
H2C H 0.8629(9) 0.4151(12) 0.4857(11) 0.030(4) Uiso 1 1 d . . .
C3 C 0.91644(6) 0.25852(8) 0.61222(7) 0.01861(17) Uani 1 1 d . . .
H3A H 0.9601(9) 0.2373(11) 0.6690(10) 0.021(3) Uiso 1 1 d . . .
H3B H 0.9383(9) 0.2502(12) 0.5559(10) 0.023(3) Uiso 1 1 d . . .
C4 C 0.83521(7) 0.19215(8) 0.60401(7) 0.01926(18) Uani 1 1 d . . .
H4A H 0.7937(9) 0.2150(11) 0.5481(10) 0.022(3) Uiso 1 1 d . . .
H4B H 0.8499(9) 0.1141(12) 0.5933(9) 0.023(3) Uiso 1 1 d . . .
C5 C 0.84566(8) 0.14029(10) 0.76613(8) 0.0262(2) Uani 1 1 d . . .
H5A H 0.8495(10) 0.0589(14) 0.7502(11) 0.035(4) Uiso 1 1 d . . .
H5B H 0.8172(10) 0.1463(13) 0.8157(11) 0.034(4) Uiso 1 1 d . . .
H5C H 0.9030(9) 0.1701(12) 0.7867(10) 0.026(4) Uiso 1 1 d . . .
C6 C 0.70949(7) 0.16487(10) 0.66473(8) 0.0253(2) Uani 1 1 d . . .
H6A H 0.6767(10) 0.2057(14) 0.6111(12) 0.038(4) Uiso 1 1 d . . .
H6B H 0.6855(10) 0.1759(13) 0.7186(11) 0.035(4) Uiso 1 1 d . . .
H6C H 0.7050(10) 0.0873(13) 0.6472(10) 0.032(4) Uiso 1 1 d . . .
N3 N 0.86894(5) 0.46780(6) 0.79520(5) 0.01455(14) Uani 1 1 d . . .
N4 N 0.63180(5) 0.51729(7) 0.70886(6) 0.01583(15) Uani 1 1 d . . .
H4N H 0.6226(10) 0.5546(14) 0.7621(11) 0.040(4) Uiso 1 1 d . . .
C7 C 0.93908(6) 0.54752(9) 0.82190(7) 0.01989(18) Uani 1 1 d . . .
H7A H 0.9363(9) 0.5991(12) 0.7688(10) 0.026(3) Uiso 1 1 d . . .
H7B H 0.9920(9) 0.5084(12) 0.8357(10) 0.026(4) Uiso 1 1 d . . .
H7C H 0.9328(10) 0.5875(12) 0.8786(11) 0.031(4) Uiso 1 1 d . . .
C8 C 0.87049(7) 0.39415(9) 0.87645(7) 0.02144(19) Uani 1 1 d . . .
H8A H 0.9251(10) 0.3559(13) 0.8918(10) 0.031(4) Uiso 1 1 d . . .
H8B H 0.8247(9) 0.3412(12) 0.8619(10) 0.028(4) Uiso 1 1 d . . .
H8C H 0.8635(9) 0.4372(12) 0.9310(10) 0.028(4) Uiso 1 1 d . . .
C9 C 0.78868(6) 0.53033(8) 0.77273(7) 0.01631(16) Uani 1 1 d . . .
H9A H 0.7947(9) 0.5849(12) 0.7230(10) 0.026(3) Uiso 1 1 d . . .
H9B H 0.7805(9) 0.5698(11) 0.8282(10) 0.022(3) Uiso 1 1 d . . .
C10 C 0.71357(6) 0.45494(8) 0.73546(7) 0.01740(17) Uani 1 1 d . . .
H10A H 0.7206(9) 0.4157(12) 0.6787(10) 0.024(3) Uiso 1 1 d . . .
H10B H 0.7054(8) 0.4022(11) 0.7852(9) 0.021(3) Uiso 1 1 d . . .
C11 C 0.56001(7) 0.43725(10) 0.68315(8) 0.0239(2) Uani 1 1 d . . .
H11A H 0.5686(10) 0.3989(13) 0.6262(11) 0.035(4) Uiso 1 1 d . . .
H11B H 0.5083(9) 0.4778(13) 0.6686(10) 0.030(4) Uiso 1 1 d . . .
H11C H 0.5618(9) 0.3889(13) 0.7368(10) 0.030(4) Uiso 1 1 d . . .
C12 C 0.63041(7) 0.59517(9) 0.62874(7) 0.02197(19) Uani 1 1 d . . .
H12A H 0.6766(10) 0.6480(13) 0.6465(11) 0.031(4) Uiso 1 1 d . . .
H12B H 0.5765(9) 0.6302(12) 0.6157(10) 0.026(3) Uiso 1 1 d . . .
H12C H 0.6378(10) 0.5526(13) 0.5755(11) 0.036(4) Uiso 1 1 d . . .
N5 N 0.70219(5) 0.78081(7) 0.80694(6) 0.01953(16) Uani 1 1 d . . .
N6 N 0.59697(5) 0.59901(7) 0.88000(6) 0.01745(15) Uani 1 1 d . . .
C13 C 0.65058(9) 0.85029(11) 0.73515(9) 0.0330(3) Uani 1 1 d . . .
H13A H 0.6493(11) 0.9301(16) 0.7544(12) 0.050(5) Uiso 1 1 d . . .
H13B H 0.5912(11) 0.8209(14) 0.7149(12) 0.046(5) Uiso 1 1 d . . .
H13C H 0.6756(8) 0.8491(11) 0.6836(10) 0.017(3) Uiso 1 1 d . . .
C14 C 0.79002(8) 0.81923(10) 0.82673(9) 0.0279(2) Uani 1 1 d . . .
H14A H 0.8123(10) 0.8132(14) 0.7667(12) 0.039(4) Uiso 1 1 d . . .
H14B H 0.8252(11) 0.7733(14) 0.8725(12) 0.041(4) Uiso 1 1 d . . .
H14C H 0.7960(10) 0.8962(14) 0.8494(11) 0.039(4) Uiso 1 1 d . . .
C15 C 0.67063(8) 0.78393(9) 0.89504(8) 0.0254(2) Uani 1 1 d . . .
H15A H 0.6582(10) 0.8648(14) 0.9133(11) 0.036(4) Uiso 1 1 d . . .
H15B H 0.7154(10) 0.7515(14) 0.9513(12) 0.041(4) Uiso 1 1 d . . .
C16 C 0.58929(7) 0.71951(9) 0.89111(8) 0.0255(2) Uani 1 1 d . . .
H16A H 0.5723(10) 0.7329(14) 0.9548(11) 0.042(4) Uiso 1 1 d . . .
H16B H 0.5411(10) 0.7441(13) 0.8336(11) 0.036(4) Uiso 1 1 d . . .
C17 C 0.51115(7) 0.55203(11) 0.87604(9) 0.0284(2) Uani 1 1 d . . .
H17A H 0.5157(10) 0.4683(14) 0.8739(11) 0.037(4) Uiso 1 1 d . . .
H17B H 0.4729(10) 0.5787(14) 0.8215(12) 0.038(4) Uiso 1 1 d . . .
H17C H 0.4914(10) 0.5754(13) 0.9317(11) 0.035(4) Uiso 1 1 d . . .
C18 C 0.65550(8) 0.54855(11) 0.95997(8) 0.0263(2) Uani 1 1 d . . .
H18A H 0.7128(10) 0.5770(13) 0.9679(10) 0.032(4) Uiso 1 1 d . . .
H18B H 0.6534(9) 0.4717(12) 0.9518(9) 0.021(3) Uiso 1 1 d . . .
H18C H 0.6351(10) 0.5643(14) 1.0218(11) 0.039(4) Uiso 1 1 d . . .
B1 B 1.09985(7) 0.26634(10) 0.90768(8) 0.0189(2) Uani 1 1 d . . .
F1 F 1.17045(5) 0.20381(7) 0.89981(5) 0.03328(17) Uani 1 1 d . . .
F2 F 1.05392(5) 0.29362(7) 0.81796(5) 0.03173(17) Uani 1 1 d . . .
F3 F 1.12447(6) 0.36002(7) 0.95942(6) 0.0449(2) Uani 1 1 d . . .
F4 F 1.04748(5) 0.20288(7) 0.95229(6) 0.0407(2) Uani 1 1 d . . .
B2 B 0.61074(8) 0.30385(11) 0.40892(8) 0.0252(2) Uani 0.659(4) 1 d P A 1
F5 F 0.68218(5) 0.24417(7) 0.40121(5) 0.03834(19) Uani 0.659(4) 1 d P A 1
F6 F 0.56173(16) 0.3318(3) 0.32537(12) 0.0694(10) Uani 0.659(4) 1 d P A 1
F7 F 0.55775(10) 0.23114(18) 0.45006(17) 0.0646(7) Uani 0.659(4) 1 d P A 1
F8 F 0.63072(11) 0.3867(2) 0.4697(2) 0.0766(10) Uani 0.659(4) 1 d P A 1
B2' B 0.61074(8) 0.30385(11) 0.40892(8) 0.0252(2) Uani 0.341(4) 1 d P A 2
F5' F 0.68218(5) 0.24417(7) 0.40121(5) 0.03834(19) Uani 0.341(4) 1 d P A 2
F6' F 0.5513(3) 0.2846(6) 0.3375(5) 0.115(3) Uani 0.341(4) 1 d P A 2
F7' F 0.5948(5) 0.3147(6) 0.4885(2) 0.121(4) Uani 0.341(4) 1 d P A 2
F8' F 0.6353(3) 0.4157(3) 0.3812(5) 0.099(2) Uani 0.341(4) 1 d P A 2

loop_
_atom_site_aniso_label
_atom_site_aniso_U_11
_atom_site_aniso_U_22
_atom_site_aniso_U_33
_atom_site_aniso_U_23
_atom_site_aniso_U_13
_atom_site_aniso_U_12
N1 0.0160(4) 0.0178(4) 0.0127(3) 0.0001(3) 0.0035(3) 0.0006(3)
N2 0.0186(4) 0.0179(4) 0.0147(3) 0.0003(3) 0.0034(3) -0.0014(3)
C1 0.0196(5) 0.0256(5) 0.0203(5) -0.0001(4) 0.0079(4) -0.0045(4)
C2 0.0261(5) 0.0253(5) 0.0164(4) 0.0027(4) -0.0008(4) 0.0048(4)
C3 0.0195(4) 0.0178(4) 0.0198(4) -0.0008(3) 0.0071(3) 0.0028(3)
C4 0.0243(5) 0.0182(4) 0.0156(4) -0.0029(3) 0.0050(3) -0.0023(3)
C5 0.0316(6) 0.0267(5) 0.0189(5) 0.0062(4) 0.0020(4) 0.0004(4)
C6 0.0217(5) 0.0279(5) 0.0265(5) -0.0022(4) 0.0057(4) -0.0074(4)
N3 0.0126(3) 0.0157(3) 0.0157(3) 0.0006(3) 0.0038(3) -0.0001(3)
N4 0.0135(3) 0.0173(4) 0.0171(4) -0.0014(3) 0.0040(3) -0.0002(3)
C7 0.0159(4) 0.0227(5) 0.0213(5) -0.0038(4) 0.0043(3) -0.0037(3)
C8 0.0211(5) 0.0240(5) 0.0199(5) 0.0064(4) 0.0058(4) 0.0028(4)
C9 0.0143(4) 0.0147(4) 0.0205(4) -0.0008(3) 0.0050(3) 0.0001(3)
C10 0.0130(4) 0.0152(4) 0.0244(5) -0.0008(3) 0.0046(3) 0.0007(3)
C11 0.0161(5) 0.0253(5) 0.0301(5) -0.0060(4) 0.0046(4) -0.0050(4)
C12 0.0215(5) 0.0255(5) 0.0185(4) 0.0036(4) 0.0034(4) 0.0023(4)
N5 0.0210(4) 0.0160(4) 0.0223(4) 0.0023(3) 0.0061(3) 0.0001(3)
N6 0.0184(4) 0.0186(4) 0.0163(4) 0.0013(3) 0.0059(3) -0.0010(3)
C13 0.0397(7) 0.0259(6) 0.0306(6) 0.0084(4) 0.0011(5) 0.0053(5)
C14 0.0241(5) 0.0241(5) 0.0361(6) -0.0010(4) 0.0081(4) -0.0044(4)
C15 0.0324(6) 0.0212(5) 0.0247(5) -0.0047(4) 0.0110(4) -0.0045(4)
C16 0.0267(5) 0.0231(5) 0.0295(5) -0.0011(4) 0.0126(4) 0.0024(4)
C17 0.0209(5) 0.0412(7) 0.0246(5) 0.0009(5) 0.0085(4) -0.0063(4)
C18 0.0263(5) 0.0332(6) 0.0184(5) 0.0033(4) 0.0023(4) 0.0029(4)
B1 0.0201(5) 0.0211(5) 0.0154(4) -0.0010(4) 0.0036(4) 0.0030(4)
F1 0.0288(4) 0.0421(4) 0.0289(4) -0.0022(3) 0.0062(3) 0.0164(3)
F2 0.0296(4) 0.0456(4) 0.0186(3) 0.0054(3) 0.0019(3) 0.0099(3)
F3 0.0476(5) 0.0327(4) 0.0494(5) -0.0199(4) -0.0011(4) 0.0005(4)
F4 0.0393(4) 0.0464(5) 0.0410(4) 0.0173(4) 0.0190(4) 0.0016(4)
B2 0.0251(6) 0.0294(6) 0.0187(5) -0.0040(4) -0.0005(4) 0.0093(5)
F5 0.0332(4) 0.0473(5) 0.0338(4) -0.0015(3) 0.0054(3) 0.0215(3)
F6 0.0567(14) 0.134(2) 0.0192(7) 0.0300(11) 0.0115(8) 0.0596(15)
F7 0.0412(8) 0.0672(13) 0.0912(16) 0.0378(11) 0.0269(9) 0.0030(8)
F8 0.0467(9) 0.0739(14) 0.107(2) -0.0713(15) 0.0101(11) -0.0054(9)
B2' 0.0251(6) 0.0294(6) 0.0187(5) -0.0040(4) -0.0005(4) 0.0093(5)
F5' 0.0332(4) 0.0473(5) 0.0338(4) -0.0015(3) 0.0054(3) 0.0215(3)
F6' 0.0233(16) 0.158(6) 0.141(5) -0.116(5) -0.032(3) 0.016(3)
F7' 0.174(7) 0.177(7) 0.0241(17) 0.032(3) 0.049(3) 0.132(6)
F8' 0.094(3) 0.0273(15) 0.189(6) 0.018(2) 0.059(3) 0.0099(17)

loop_
_atom_type_symbol
_atom_type_description
_atom_type_scat_dispersion_real
_atom_type_scat_dispersion_imag
_atom_type_scat_source
C C 0.0033 0.0016 'International Tables Vol C Tables 4.2.6.8 and 6.1.1.4'
H H 0.0000 0.0000 'International Tables Vol C Tables 4.2.6.8 and 6.1.1.4'
B B 0.0013 0.0007 'International Tables Vol C Tables 4.2.6.8 and 6.1.1.4'
F F 0.0171 0.0103 'International Tables Vol C Tables 4.2.6.8 and 6.1.1.4'
N N 0.0061 0.0033 'International Tables Vol C Tables 4.2.6.8 and 6.1.1.4'

loop_
_geom_angle_atom_site_label_1
_geom_angle_atom_site_label_2
_geom_angle_atom_site_label_3
_geom_angle
C2 N1 C1 109.80(9)
C2 N1 C3 113.02(8)
C1 N1 C3 108.82(8)
C2 N1 H1N 110.0(9)
C1 N1 H1N 106.1(9)
C3 N1 H1N 108.8(9)
C4 N2 C5 110.61(9)
C4 N2 C6 109.95(8)
C5 N2 C6 109.32(9)
N1 C1 H1A 108.6(9)
N1 C1 H1B 109.1(9)
H1A C1 H1B 110.9(12)
N1 C1 H1C 107.8(8)
H1A C1 H1C 109.2(12)
H1B C1 H1C 111.2(12)
N1 C2 H2A 108.8(9)
N1 C2 H2B 110.5(9)
H2A C2 H2B 109.8(13)
N1 C2 H2C 106.0(9)
H2A C2 H2C 110.2(12)
H2B C2 H2C 111.5(12)
N1 C3 C4 114.22(8)
N1 C3 H3A 104.8(8)
C4 C3 H3A 112.0(8)
N1 C3 H3B 104.9(9)
C4 C3 H3B 110.0(8)
H3A C3 H3B 110.7(11)
N2 C4 C3 112.67(8)
N2 C4 H4A 108.9(8)
C3 C4 H4A 110.1(8)
N2 C4 H4B 111.9(8)
C3 C4 H4B 106.7(8)
H4A C4 H4B 106.5(11)
N2 C5 H5A 112.3(9)
N2 C5 H5B 107.4(10)
H5A C5 H5B 108.3(13)
N2 C5 H5C 110.8(9)
H5A C5 H5C 109.2(12)
H5B C5 H5C 108.8(13)
N2 C6 H6A 110.3(9)
N2 C6 H6B 108.5(10)
H6A C6 H6B 109.8(13)
N2 C6 H6C 112.5(9)
H6A C6 H6C 106.5(13)
H6B C6 H6C 109.3(13)
C8 N3 C9 110.74(7)
C8 N3 C7 107.74(8)
C9 N3 C7 107.94(8)
C12 N4 C11 109.46(8)
C12 N4 C10 112.80(8)
C11 N4 C10 109.17(9)
C12 N4 H4N 110.9(10)
C11 N4 H4N 105.8(10)
C10 N4 H4N 108.4(10)
N3 C7 H7A 107.8(8)
N3 C7 H7B 109.2(9)
H7A C7 H7B 111.6(12)
N3 C7 H7C 109.6(9)
H7A C7 H7C 110.3(12)
H7B C7 H7C 108.4(12)
N3 C8 H8A 109.4(9)
N3 C8 H8B 110.2(9)
H8A C8 H8B 110.0(13)
N3 C8 H8C 109.8(9)
H8A C8 H8C 108.8(12)
H8B C8 H8C 108.7(12)
N3 C9 C10 111.32(8)
N3 C9 H9A 106.6(8)
C10 C9 H9A 109.5(8)
N3 C9 H9B 109.7(8)
C10 C9 H9B 110.8(8)
H9A C9 H9B 108.8(11)
N4 C10 C9 112.23(8)
N4 C10 H10A 106.3(8)
C9 C10 H10A 111.5(8)
N4 C10 H10B 105.6(8)
C9 C10 H10B 110.3(8)
H10A C10 H10B 110.8(11)
N4 C11 H11A 106.1(9)
N4 C11 H11B 108.3(9)
H11A C11 H11B 109.3(12)
N4 C11 H11C 107.6(9)
H11A C11 H11C 113.7(13)
H11B C11 H11C 111.6(12)
N4 C12 H12A 109.0(9)
N4 C12 H12B 107.5(9)
H12A C12 H12B 112.0(13)
N4 C12 H12C 107.6(10)
H12A C12 H12C 110.5(13)
H12B C12 H12C 110.2(12)
C13 N5 C14 109.83(10)
C13 N5 C15 110.85(10)
C14 N5 C15 108.63(9)
C18 N6 C16 112.43(9)
C18 N6 C17 107.96(9)
C16 N6 C17 106.55(9)
N5 C13 H13A 113.6(10)
N5 C13 H13B 111.6(10)
H13A C13 H13B 110.3(14)
N5 C13 H13C 106.8(8)
H13A C13 H13C 106.1(13)
H13B C13 H13C 108.1(13)
N5 C14 H14A 108.2(9)
N5 C14 H14B 111.0(10)
H14A C14 H14B 106.8(13)
N5 C14 H14C 112.9(9)
H14A C14 H14C 109.2(13)
H14B C14 H14C 108.6(14)
N5 C15 C16 114.11(9)
N5 C15 H15A 111.3(9)
C16 C15 H15A 106.4(9)
N5 C15 H15B 111.1(9)
C16 C15 H15B 106.5(9)
H15A C15 H15B 107.1(13)
N6 C16 C15 114.95(9)
N6 C16 H16A 107.3(10)
C15 C16 H16A 106.1(9)
N6 C16 H16B 104.9(9)
C15 C16 H16B 111.7(9)
H16A C16 H16B 111.9(12)
N6 C17 H17A 108.1(9)
N6 C17 H17B 109.7(10)
H17A C17 H17B 110.6(13)
N6 C17 H17C 108.8(9)
H17A C17 H17C 110.8(13)
H17B C17 H17C 108.8(13)
N6 C18 H18A 112.5(9)
N6 C18 H18B 108.3(8)
H18A C18 H18B 112.1(12)
N6 C18 H18C 109.8(9)
H18A C18 H18C 107.4(12)
H18B C18 H18C 106.5(12)
F3 B1 F1 110.43(10)
F3 B1 F2 110.39(10)
F1 B1 F2 109.55(9)
F3 B1 F4 109.63(9)
F1 B1 F4 108.76(10)
F2 B1 F4 108.03(9)
F8 B2 F6 114.9(2)
F8 B2 F5 111.08(13)
F6 B2 F5 113.56(14)
F8 B2 F7 105.64(18)
F6 B2 F7 103.94(17)
F5 B2 F7 106.79(13)

loop_
_geom_bond_atom_site_label_1
_geom_bond_atom_site_label_2
_geom_bond_distance
N1 C2 1.4892(14)
N1 C1 1.4957(14)
N1 C3 1.5011(14)
N1 H1N 0.949(15)
N2 C4 1.4602(13)
N2 C5 1.4611(14)
N2 C6 1.4622(15)
C1 H1A 0.946(14)
C1 H1B 0.958(14)
C1 H1C 0.965(15)
C2 H2A 0.946(16)
C2 H2B 0.925(15)
C2 H2C 0.975(15)
C3 C4 1.5178(15)
C3 H3A 0.996(14)
C3 H3B 0.959(14)
C4 H4A 0.975(14)
C4 H4B 0.994(14)
C5 H5A 1.017(17)
C5 H5B 0.933(16)
C5 H5C 0.977(15)
C6 H6A 0.977(17)
C6 H6B 0.950(16)
C6 H6C 0.972(16)
N3 C8 1.4728(13)
N3 C9 1.4732(13)
N3 C7 1.4738(13)
N4 C12 1.4921(14)
N4 C11 1.4939(14)
N4 C10 1.4955(14)
N4 H4N 0.933(16)
C7 H7A 0.985(14)
C7 H7B 0.958(15)
C7 H7C 0.977(15)
C8 H8A 0.976(16)
C8 H8B 0.966(15)
C8 H8C 0.973(15)
C9 C10 1.5201(14)
C9 H9A 0.997(14)
C9 H9B 0.967(14)
C10 H10A 0.977(14)
C10 H10B 0.992(13)
C11 H11A 0.982(16)
C11 H11B 0.951(15)
C11 H11C 0.968(15)
C12 H12A 0.973(16)
C12 H12B 0.949(15)
C12 H12C 0.956(16)
N5 C13 1.4541(15)
N5 C14 1.4578(16)
N5 C15 1.4700(14)
N6 C18 1.4633(14)
N6 C16 1.4770(15)
N6 C17 1.4837(15)
C13 H13A 1.008(19)
C13 H13B 1.005(18)
C13 H13C 0.920(13)
C14 H14A 1.010(16)
C14 H14B 0.954(17)
C14 H14C 0.987(17)
C15 C16 1.5148(17)
C15 H15A 1.045(16)
C15 H15B 1.043(17)
C16 H16A 1.029(16)
C16 H16B 1.054(16)
C17 H17A 1.018(17)
C17 H17B 0.950(17)
C17 H17C 0.969(16)
C18 H18A 0.969(16)
C18 H18B 0.938(14)
C18 H18C 1.035(16)
B1 F3 1.3717(14)
B1 F1 1.3902(14)
B1 F2 1.3922(14)
B1 F4 1.3960(14)
B2 F8 1.3289(19)
B2 F6 1.341(2)
B2 F5 1.3825(15)
B2 F7 1.440(2)

loop_
_geom_hbond_atom_site_label_D
_geom_hbond_atom_site_label_H
_geom_hbond_atom_site_label_A
_geom_hbond_distance_DH
_geom_hbond_distance_HA
_geom_hbond_distance_DA
_geom_hbond_angle_DHA
N1 H1N N3 0.949(15) 1.971(15) 2.8919(14) 162.9(13)
N4 H4N N6 0.933(16) 1.916(16) 2.8329(14) 167.1(15)

loop_
_geom_torsion_atom_site_label_1
_geom_torsion_atom_site_label_2
_geom_torsion_atom_site_label_3
_geom_torsion_atom_site_label_4
_geom_torsion
C2 N1 C3 C4 -57.14(11)
C1 N1 C3 C4 -179.38(8)
C5 N2 C4 C3 -75.01(11)
C6 N2 C4 C3 164.16(9)
N1 C3 C4 N2 -60.85(11)
C8 N3 C9 C10 -67.66(10)
C7 N3 C9 C10 174.63(8)
C12 N4 C10 C9 64.27(11)
C11 N4 C10 C9 -173.82(8)
N3 C9 C10 N4 -177.92(7)
C13 N5 C15 C16 74.19(13)
C14 N5 C15 C16 -165.05(10)
C18 N6 C16 C15 62.89(12)
C17 N6 C16 C15 -179.03(9)
N5 C15 C16 N6 65.40(13)
